data_8101471
loop_
_publ_author_name
'Podlaha, J.'
'C\'isa\<rov\'a, I.'
'Hol\'y, P.'
'Z\'avada, J.'

_publ_section_title
;
Crystal structure of 1H-2,3,4,5,6,7,8,9-octahydrocyclopenta-[e]-as-
indacene-2,2,5,5,8,8-hexacarboxylic acid trihydrate, C21H18O12 &#x00B7; 
3H2O
;
_journal_issue 2
_journal_name_full 'Zeitschrift f\"ur Kristallographie - New Crystal Structures'
_journal_page_first 185
_journal_page_last 186
_journal_volume 214
_journal_year 1999
_chemical_formula_sum 'C21 H24 O15'
_chemical_formula_weight 516.40
_space_group_IT_number 2
_symmetry_cell_setting triclinic
_symmetry_space_group_name_Hall '-P 1'
_symmetry_space_group_name_H-M 'P -1'
_cell_angle_alpha 95.423(8)
_cell_angle_beta 116.136(6)
_cell_angle_gamma 98.735(8)
_cell_formula_units_Z 2
_cell_length_a 10.4425(10)
_cell_length_b 10.8969(11)
_cell_length_c 11.3796(8)
_cell_measurement_temperature 293(2)
_cell_volume 1129.8(2)
_diffrn_ambient_temperature 293(2)
_exptl_crystal_density_diffrn 1.518
_refine_ls_R_factor_obs 0.0398
_refine_ls_wR_factor_obs 0.0950
_cod_depositor_comments
;
The following automatic conversions were performed:
'_symmetry_cell_setting' value 'Triclinic' changed to 'triclinic'
according to '/home/saulius/struct/CIF-dictionaries/cif_core.dic'
dictionary named 'cif_core.dic' version 2.4.1 from 2010-06-29.

Automatic conversion script
Id: cif_fix_enum 1527 2010-12-29 10:47:43Z saulius 
;
_cod_database_code 8101471

loop_
_symmetry_equiv_pos_as_xyz
'x, y, z'
'-x, -y, -z'

loop_
_atom_site_aniso_label
_atom_site_aniso_U_11
_atom_site_aniso_U_22
_atom_site_aniso_U_33
_atom_site_aniso_U_23
_atom_site_aniso_U_13
_atom_site_aniso_U_12
O1 0.0655(11) 0.0412(9) 0.0593(11) 0.0149(8) 0.0461(10) 0.0183(8)
O2 0.0614(11) 0.0311(9) 0.0495(10) 0.0086(7) 0.0371(9) 0.0070(7)
O3 0.0388(9) 0.0554(10) 0.0299(8) -0.0021(7) 0.0181(7) 0.0022(7)
O4 0.0313(8) 0.0486(9) 0.0274(8) -0.0015(7) 0.0099(7) 0.0056(7)
O5 0.0556(12) 0.0681(13) 0.119(2) 0.0542(13) 0.0587(13) 0.0201(10)
O6 0.0413(10) 0.0480(10) 0.0915(15) 0.0311(10) 0.0378(10) 0.0220(8)
O7 0.0506(10) 0.0600(11) 0.0463(10) 0.0108(8) 0.0218(9) -0.0144(9)
O8 0.0501(10) 0.0465(10) 0.0301(8) 0.0066(7) 0.0187(8) -0.0015(8)
O9 0.0954(14) 0.0341(9) 0.0582(11) 0.0117(8) 0.0578(11) 0.0208(9)
O10 0.0766(13) 0.0320(9) 0.0513(10) 0.0160(8) 0.0439(10) 0.0168(8)
O11 0.0473(10) 0.0717(12) 0.0559(11) 0.0400(10) 0.0256(9) 0.0199(9)
O12 0.0321(9) 0.0657(12) 0.0505(10) 0.0253(9) 0.0187(8) 0.0050(8)
O13 0.0739(15) 0.0437(11) 0.0565(12) 0.0044(9) 0.0249(12) 0.0101(10)
O14 0.066(2) 0.091(2) 0.159(3) 0.067(2) 0.054(2) 0.0307(14)
O15 0.0509(14) 0.096(2) 0.221(4) 0.099(2) 0.062(2) 0.0340(14)
C1 0.0277(10) 0.0264(10) 0.0245(10) 0.0050(8) 0.0127(8) 0.0043(8)
C2 0.0308(11) 0.0250(10) 0.0273(10) 0.0048(8) 0.0157(9) 0.0056(8)
C3 0.0271(10) 0.0251(10) 0.0268(10) 0.0047(8) 0.0142(9) 0.0061(8)
C4 0.0258(10) 0.0258(10) 0.0255(10) 0.0041(8) 0.0123(8) 0.0044(8)
C5 0.0283(10) 0.0228(10) 0.0274(10) 0.0034(8) 0.0133(9) 0.0036(8)
C6 0.0288(10) 0.0244(10) 0.0268(10) 0.0045(8) 0.0137(9) 0.0058(8)
C7 0.0311(11) 0.0262(10) 0.0250(10) 0.0046(8) 0.0109(9) 0.0057(8)
C8 0.0300(11) 0.0262(10) 0.0231(10) 0.0024(8) 0.0114(8) 0.0037(8)
C9 0.0309(11) 0.0264(10) 0.0260(10) 0.0022(8) 0.0129(9) 0.0061(8)
C10 0.0333(11) 0.0269(10) 0.0300(11) 0.0041(8) 0.0141(9) 0.0082(9)
C11 0.0270(10) 0.0272(10) 0.0299(10) 0.0065(8) 0.0124(9) 0.0073(8)
C12 0.0317(11) 0.0259(10) 0.0325(11) 0.0022(8) 0.0088(9) 0.0075(9)
C13 0.0285(10) 0.0250(10) 0.0305(11) 0.0014(8) 0.0133(9) 0.0051(8)
C14 0.0293(10) 0.0242(10) 0.0290(10) 0.0046(8) 0.0144(9) 0.0071(8)
C15 0.0305(11) 0.0279(10) 0.0265(10) 0.0048(8) 0.0116(9) 0.0079(8)
C16 0.0317(11) 0.0300(11) 0.0252(10) 0.0038(8) 0.0105(9) 0.0040(9)
C17 0.0326(11) 0.0243(10) 0.0262(10) 0.0036(8) 0.0124(9) 0.0034(8)
C18 0.0323(11) 0.0340(12) 0.0325(11) 0.0086(9) 0.0164(9) 0.0059(9)
C19 0.0315(11) 0.0309(11) 0.0350(12) 0.0049(9) 0.0173(10) 0.0065(9)
C20 0.0291(10) 0.0282(10) 0.0289(10) 0.0059(8) 0.0129(9) 0.0062(8)
C21 0.0352(12) 0.0286(11) 0.0319(11) 0.0050(9) 0.0161(10) 0.0076(9)

loop_
_atom_site_label
_atom_site_type_symbol
_atom_site_fract_x
_atom_site_fract_y
_atom_site_fract_z
_atom_site_U_iso_or_equiv
_atom_site_thermal_displace_type
_atom_site_occupancy
_atom_site_calc_flag
_atom_site_refinement_flags
_atom_site_disorder_group
O1 O 0.0376(2) 0.1340(2) -0.0416(2) 0.0476(4) Uani 1 d . .
O2 O 0.0866(2) -0.04576(14) -0.1038(2) 0.0433(4) Uani 1 d . .
H2 H 0.0355(35) -0.0762(30) -0.0582(32) 0.075(10) Uiso 1 d . .
O3 O 0.1679(2) 0.0599(2) -0.37576(15) 0.0422(4) Uani 1 d . .
O4 O -0.0435(2) 0.0438(2) -0.3682(2) 0.0382(4) Uani 1 d . .
H4 H -0.0864(36) 0.0089(32) -0.4604(35) 0.082(10) Uiso 1 d . .
O5 O 0.9703(2) 0.4012(2) 0.3149(2) 0.0706(6) Uani 1 d . .
O6 O 0.9729(2) 0.2207(2) 0.3853(2) 0.0548(5) Uani 1 d . .
H6 H 1.0654(44) 0.2350(36) 0.3916(37) 0.100(13) Uiso 1 d . .
O7 O 0.6323(2) 0.1497(2) 0.4007(2) 0.0556(5) Uani 1 d . .
O8 O 0.8325(2) 0.2884(2) 0.5459(2) 0.0436(4) Uani 1 d . .
H8 H 0.8078(33) 0.2588(29) 0.6054(31) 0.069(9) Uiso 1 d . .
O9 O 0.2655(2) 0.7948(2) 0.2875(2) 0.0531(5) Uani 1 d . .
O10 O 0.3253(2) 0.8219(2) 0.1285(2) 0.0466(4) Uani 1 d . .
H10 H 0.3222(39) 0.8974(36) 0.1570(36) 0.090(12) Uiso 1 d . .
O11 O 0.3202(2) 0.4979(2) 0.3544(2) 0.0547(5) Uani 1 d . .
O12 O 0.1080(2) 0.5247(2) 0.2025(2) 0.0492(4) Uani 1 d . .
H12 H 0.0701(41) 0.4761(36) 0.2518(37) 0.102(12) Uiso 1 d . .
O13 O 0.3254(3) 0.0580(2) 0.2021(2) 0.0607(5) Uani 1 d . .
H13A H 0.4093(73) 0.1013(61) 0.2594(67) 0.192(29) Uiso 1 d . .
H13B H 0.2854(57) 0.0627(49) 0.2493(52) 0.136(22) Uiso 1 d . .
O14 O 0.4042(3) 0.0988(3) 0.5086(4) 0.0996(10) Uani 1 d . .
H14A H 0.3710(77) 0.0378(70) 0.5468(69) 0.216(31) Uiso 1 d . .
H14B H 0.5031(70) 0.1132(55) 0.5250(59) 0.181(24) Uiso 1 d . .
O15 O 0.2265(3) 0.2535(3) 0.3953(4) 0.1154(13) Uani 1 d . .
H15A H 0.2840(44) 0.2060(39) 0.4321(40) 0.100(13) Uiso 1 d . .
H15B H 0.2578(45) 0.3192(42) 0.3747(42) 0.110(15) Uiso 1 d . .
C1 C 0.3047(2) 0.3376(2) -0.0322(2) 0.0261(4) Uani 1 d . .
C2 C 0.4010(2) 0.2559(2) 0.0041(2) 0.0269(4) Uani 1 d . .
C3 C 0.5331(2) 0.2916(2) 0.1197(2) 0.0256(4) Uani 1 d . .
C4 C 0.5680(2) 0.4082(2) 0.2009(2) 0.0257(4) Uani 1 d . .
C5 C 0.4711(2) 0.4878(2) 0.1661(2) 0.0263(4) Uani 1 d . .
C6 C 0.3395(2) 0.4530(2) 0.0496(2) 0.0264(4) Uani 1 d . .
C7 C 0.1689(2) 0.2792(2) -0.1597(2) 0.0283(4) Uani 1 d . .
H71 H 0.1733(2) 0.3108(2) -0.2351(2) 0.034 Uiso 1 calc R .
H72 H 0.0822(2) 0.2953(2) -0.1552(2) 0.034 Uiso 1 calc R .
C8 C 0.1708(2) 0.1365(2) -0.1693(2) 0.0272(4) Uani 1 d . .
C9 C 0.3352(2) 0.1324(2) -0.0935(2) 0.0281(4) Uani 1 d . .
H91 H 0.3485(2) 0.0611(2) -0.0477(2) 0.034 Uiso 1 calc R .
H92 H 0.3780(2) 0.1276(2) -0.1537(2) 0.034 Uiso 1 calc R .
C10 C 0.6514(2) 0.2192(2) 0.1773(2) 0.0302(4) Uani 1 d . .
H101 H 0.7024(2) 0.2136(2) 0.1241(2) 0.036 Uiso 1 calc R .
H102 H 0.6112(2) 0.1345(2) 0.1819(2) 0.036 Uiso 1 calc R .
C11 C 0.7560(2) 0.2972(2) 0.3196(2) 0.0281(4) Uani 1 d . .
C12 C 0.7121(2) 0.4279(2) 0.3230(2) 0.0324(5) Uani 1 d . .
H121 H 0.7026(2) 0.4511(2) 0.4028(2) 0.039 Uiso 1 calc R .
H122 H 0.7841(2) 0.4935(2) 0.3201(2) 0.039 Uiso 1 calc R .
C13 C 0.4808(2) 0.6128(2) 0.2424(2) 0.0285(4) Uani 1 d . .
H131 H 0.5354(2) 0.6823(2) 0.2245(2) 0.034 Uiso 1 calc R .
H132 H 0.5253(2) 0.6136(2) 0.3375(2) 0.034 Uiso 1 calc R .
C14 C 0.3176(2) 0.6184(2) 0.1862(2) 0.0270(4) Uani 1 d . .
C15 C 0.2496(2) 0.5513(2) 0.0385(2) 0.0287(4) Uani 1 d . .
H151 H 0.1469(2) 0.5129(2) 0.0040(2) 0.034 Uiso 1 calc R .
H152 H 0.2607(2) 0.6093(2) -0.0177(2) 0.034 Uiso 1 calc R .
C16 C 0.0898(2) 0.0755(2) -0.0987(2) 0.0304(5) Uani 1 d . .
C17 C 0.0982(2) 0.0740(2) -0.3147(2) 0.0286(4) Uani 1 d . .
C18 C 0.9122(2) 0.3126(2) 0.3420(2) 0.0324(5) Uani 1 d . .
C19 C 0.7336(2) 0.2351(2) 0.4247(2) 0.0319(5) Uani 1 d . .
C20 C 0.2981(2) 0.7526(2) 0.2054(2) 0.0289(4) Uani 1 d . .
C21 C 0.2507(2) 0.5402(2) 0.2581(2) 0.0316(5) Uani 1 d . .

loop_
_geom_bond_atom_site_label_1
_geom_bond_atom_site_label_2
_geom_bond_distance
_geom_bond_site_symmetry_2
_geom_bond_publ_flag
O1 C16 1.210(3) . ?
O2 H2 0.94(3) . ?
O2 C16 1.312(3) . ?
O2 O1 2.675(2) 2 ?
O3 C17 1.223(2) . ?
O4 H4 0.95(4) . ?
O4 C17 1.300(3) . ?
O4 O3 2.655(2) 2_554 ?
O5 C18 1.200(3) . ?
O6 H6 0.92(4) . ?
O6 C18 1.288(3) . ?
O6 O15 16.492(4) 1_556 ?
O7 C19 1.208(3) . ?
O7 H13A 2.11(7) . ?
O7 O13 2.932(3) . ?
O8 H8 0.89(3) . ?
O8 C19 1.310(3) . ?
O8 O9 2.686(2) 2_666 ?
O9 C20 1.202(2) . ?
O10 H10 0.87(4) . ?
O10 C20 1.302(2) . ?
O10 O13 2.629(3) 1_565 ?
O11 C21 1.199(3) . ?
O11 H15B 2.02(5) . ?
O11 O15 2.847(3) . ?
O12 H12 0.97(4) . ?
O12 C21 1.313(3) . ?
O12 O5 2.621(2) 1_455 ?
O13 H13B 0.82(5) . ?
O13 H13A 0.85(7) . ?
O14 H14A 0.93(7) . ?
O14 H14B 0.95(6) . ?
O14 H15A 1.84(4) . ?
O14 O15 2.684(4) . ?
O14 O7 3.018(3) 2_656 ?
O15 H15B 0.84(4) . ?
O15 H15A 0.85(4) . ?
C1 C6 1.386(3) . ?
C1 C2 1.396(3) . ?
C1 C7 1.503(3) . ?
C2 C3 1.388(3) . ?
C2 C9 1.510(3) . ?
C3 C4 1.393(3) . ?
C3 C10 1.503(3) . ?
C4 C5 1.383(3) . ?
C4 C12 1.499(3) . ?
C5 C6 1.389(3) . ?
C5 C13 1.509(3) . ?
C6 C15 1.507(3) . ?
C7 C8 1.552(3) . ?
C8 C17 1.517(3) . ?
C8 C16 1.527(3) . ?
C8 C9 1.555(3) . ?
C10 C11 1.561(3) . ?
C11 C19 1.515(3) . ?
C11 C18 1.515(3) . ?
C11 C12 1.563(3) . ?
C13 C14 1.548(3) . ?
C14 C20 1.516(3) . ?
C14 C21 1.529(3) . ?
C14 C15 1.556(3) . ?
